data_1547877
loop_
_publ_author_name
'Babel, Lucille'
'Gu\'en\'ee, Laure'
'Besnard, C\'eline'
'Eliseeva, Svetlana V.'
'Petoud, St\'ephane'
'Piguet, Claude'

_publ_section_title
;
 Cooperative loading of multisite receptors with lanthanide containers: an
 approach for organized luminescent metallopolymers.
;
_journal_issue 2
_journal_name_full 'Chemical science'
_journal_page_first 325
_journal_page_last 335
_journal_paper_doi 10.1039/c7sc03710d
_journal_volume 9
_journal_year 2018
_chemical_formula_moiety 'C30 H26 Eu F9 O9 S3'
_chemical_formula_sum 'C30 H26 Eu F9 O9 S3'
_chemical_formula_weight 949.65
_space_group_crystal_system monoclinic
_space_group_IT_number 14
_space_group_name_Hall '-P 2ybc'
_space_group_name_H-M_alt 'P 1 21/c 1'
_symmetry_space_group_name_Hall '-P 2ybc'
_symmetry_space_group_name_H-M 'P 1 21/c 1'
_atom_sites_solution_hydrogens geom
_atom_sites_solution_primary iterative
_audit_creation_date 2017-06-06
_audit_creation_method
;
Olex2 1.2
(compiled 2017.03.28 svn.r3405 for OlexSys, GUI svn.r5337)
;
_audit_update_record
;
2017-06-06 deposited with the CCDC.
2017-10-17 downloaded from the CCDC.
;
_cell_angle_alpha 90
_cell_angle_beta 92.9627(13)
_cell_angle_gamma 90
_cell_formula_units_Z 4
_cell_length_a 11.81000(16)
_cell_length_b 16.5659(2)
_cell_length_c 18.3880(2)
_cell_measurement_reflns_used 20796
_cell_measurement_temperature 183(7)
_cell_measurement_theta_max 29.3260
_cell_measurement_theta_min 2.2220
_cell_volume 3592.68(8)
_computing_cell_refinement
;
CrysAlisPro, Agilent Technologies,
Version 1.171.37.35 (release 13-08-2014 CrysAlis171 .NET)
(compiled Aug 13 2014,18:06:01)
;
_computing_data_collection
;
CrysAlisPro, Agilent Technologies,
Version 1.171.37.35 (release 13-08-2014 CrysAlis171 .NET)
(compiled Aug 13 2014,18:06:01)
;
_computing_data_reduction
;
CrysAlisPro, Agilent Technologies,
Version 1.171.37.35 (release 13-08-2014 CrysAlis171 .NET)
(compiled Aug 13 2014,18:06:01)
;
_computing_molecular_graphics 'Olex2 (Dolomanov et al., 2009)'
_computing_publication_material 'Olex2 (Dolomanov et al., 2009)'
_computing_structure_refinement 'ShelXL (Sheldrick, 2015)'
_computing_structure_solution
;
Superflip (Palatinus & Chapuis, 2007;Palatinus & van der Lee, 2008;
Palatinus et al., 2012)
;
_diffrn_ambient_environment N~2~
_diffrn_ambient_temperature 183(7)
_diffrn_detector 'CCD plate'
_diffrn_detector_area_resol_mean 10.4679
_diffrn_detector_type Atlas
_diffrn_measured_fraction_theta_full 0.999
_diffrn_measured_fraction_theta_max 0.895
_diffrn_measurement_details
;
#__ type_ start__ end____ width___ exp.time_
  1 omega    8.00   34.00   1.0000    5.0000
omega____ theta____ kappa____ phi______ frames
    -      -11.4530   38.0000   60.0000 26

#__ type_ start__ end____ width___ exp.time_
  2 omega  -14.00   86.00   1.0000    5.0000
omega____ theta____ kappa____ phi______ frames
    -       12.3905   57.0000    0.0000 100

#__ type_ start__ end____ width___ exp.time_
  3 omega  -14.00   87.00   1.0000    5.0000
omega____ theta____ kappa____ phi______ frames
    -       12.3905   38.0000 -180.0000 101

#__ type_ start__ end____ width___ exp.time_
  4 omega  -32.00    0.00   1.0000    5.0000
omega____ theta____ kappa____ phi______ frames
    -      -11.4530   38.0000   60.0000 32

#__ type_ start__ end____ width___ exp.time_
  5 omega  -79.00  -34.00   1.0000    5.0000
omega____ theta____ kappa____ phi______ frames
    -      -11.4530  -57.0000   60.0000 45

#__ type_ start__ end____ width___ exp.time_
  6 omega  -20.00    6.00   1.0000    5.0000
omega____ theta____ kappa____ phi______ frames
    -      -11.4530  -99.0000   90.0000 26

#__ type_ start__ end____ width___ exp.time_
  7 omega  -65.00   16.00   1.0000    5.0000
omega____ theta____ kappa____ phi______ frames
    -       12.3905  -77.0000 -120.0000 81
;
_diffrn_measurement_device 'four-circle diffractometer'
_diffrn_measurement_device_type 'SuperNova, Dual, Cu at zero, Atlas'
_diffrn_measurement_method '\w scans'
_diffrn_orient_matrix_UB_11 0.0212067000
_diffrn_orient_matrix_UB_12 0.0350892000
_diffrn_orient_matrix_UB_13 0.0181150000
_diffrn_orient_matrix_UB_21 -0.0527711000
_diffrn_orient_matrix_UB_22 0.0052159000
_diffrn_orient_matrix_UB_23 0.0161622000
_diffrn_orient_matrix_UB_31 0.0195897000
_diffrn_orient_matrix_UB_32 -0.0239639000
_diffrn_orient_matrix_UB_33 0.0300399000
_diffrn_radiation_monochromator mirror
_diffrn_radiation_probe x-ray
_diffrn_radiation_type MoK\a
_diffrn_radiation_wavelength 0.71073
_diffrn_reflns_av_R_equivalents 0.0369
_diffrn_reflns_av_unetI/netI 0.0314
_diffrn_reflns_Laue_measured_fraction_full 0.999
_diffrn_reflns_Laue_measured_fraction_max 0.895
_diffrn_reflns_limit_h_max 15
_diffrn_reflns_limit_h_min -16
_diffrn_reflns_limit_k_max 22
_diffrn_reflns_limit_k_min -22
_diffrn_reflns_limit_l_max 25
_diffrn_reflns_limit_l_min -25
_diffrn_reflns_number 39183
_diffrn_reflns_point_group_measured_fraction_full 0.999
_diffrn_reflns_point_group_measured_fraction_max 0.895
_diffrn_reflns_theta_full 26.000
_diffrn_reflns_theta_max 29.513
_diffrn_reflns_theta_min 2.218
_diffrn_source 'SuperNova (Mo) X-ray Source'
_exptl_absorpt_coefficient_mu 2.017
_exptl_absorpt_correction_T_max 0.824
_exptl_absorpt_correction_T_min 0.488
_exptl_absorpt_correction_type analytical
_exptl_absorpt_process_details
;
CrysAlisPro, Agilent Technologies,
Version 1.171.37.35 (release 13-08-2014 CrysAlis171 .NET)
(compiled Aug 13 2014,18:06:01)
Analytical numeric absorption correction using a multifaceted crystal
            model based on expressions derived by R.C. Clark & J.S. Reid.
(Clark, R. C. & Reid, J. S. (1995). Acta Cryst. A51, 887-897)
Empirical absorption correction using spherical harmonics,
 implemented in SCALE3 ABSPACK scaling algorithm.
;
_exptl_crystal_colour 'pale yellow'
_exptl_crystal_density_diffrn 1.756
_exptl_crystal_description block
_exptl_crystal_F_000 1880
_exptl_crystal_size_max 0.5013
_exptl_crystal_size_mid 0.2665
_exptl_crystal_size_min 0.1021
_refine_diff_density_max 0.609
_refine_diff_density_min -0.897
_refine_diff_density_rms 0.107
_refine_ls_extinction_method none
_refine_ls_goodness_of_fit_ref 1.075
_refine_ls_hydrogen_treatment constr
_refine_ls_matrix_type full
_refine_ls_number_parameters 611
_refine_ls_number_reflns 8971
_refine_ls_number_restraints 321
_refine_ls_restrained_S_all 1.061
_refine_ls_R_factor_all 0.0362
_refine_ls_R_factor_gt 0.0251
_refine_ls_shift/su_max 0.022
_refine_ls_shift/su_mean 0.001
_refine_ls_structure_factor_coef Fsqd
_refine_ls_weighting_details 'w=1/[\s^2^(Fo^2^)+(0.0189P)^2^+2.6019P] where P=(Fo^2^+2Fc^2^)/3'
_refine_ls_weighting_scheme calc
_refine_ls_wR_factor_gt 0.0512
_refine_ls_wR_factor_ref 0.0573
_reflns_Friedel_coverage 0.000
_reflns_number_gt 7552
_reflns_number_total 8971
_reflns_threshold_expression 'I > 2\s(I)'
_cod_data_source_file c7sc03710d2.cif
_cod_data_source_block compound_1
_cod_depositor_comments 'Adding full bibliography for 1547877--1547880.cif.'
_cod_database_code 1547877
_shelx_shelxl_version_number 2016/6
_chemical_oxdiff_formula 'C30 H26 Eu1 F9 O9 S3'
_shelx_space_group_comment
;
The symmetry employed for this shelxl refinement is uniquely defined
by the following loop, which should always be used as a source of
symmetry information in preference to the above space-group names.
They are only intended as comments.
;
_reflns_odcompleteness_completeness 99.95
_reflns_odcompleteness_iscentric 1
_reflns_odcompleteness_theta 26.32
_olex2_refinement_description
;
1. Fixed Uiso
 At 1.2 times of:
  All C(H) groups, All C(H,H) groups
 At 1.5 times of:
  All C(H,H,H) groups
2. Restrained distances
 C12A-C11B = C12B-C11A = C14A-C13B = C14B-C13A
 1.49 with sigma of 0.02
 O2-C12A = O2-C12B = O2-C13A = O2-C13B
 1.42 with sigma of 0.02
 O11-C11A = O11-C11B = O1-C14A = O1-C14B
 1.42 with sigma of 0.02
 S17B-C16B = S17A-C16A = S28B-C27B = S28A-C27A = S40A-C39A = S40B-C39B
 1.72 with sigma of 0.02
 S17B-C18B = S17A-C18A = S28A-C29A = S28B-C29B = S40A-C41A = S40B-C41B
 1.69 with sigma of 0.02
 C19B-C18B = C19A-C18A = C30A-C29A = C30B-C29B = C41B-C42B = C41A-C42A
 1.33 with sigma of 0.02
 C20B-C19B = C20A-C19A = C31B-C30B = C31A-C30A = C42B-C43B = C42A-C43A
 1.42 with sigma of 0.02
 C20B-C16B = C20A-C16A = C31B-C27B = C31A-C27A = C43B-C39B = C43A-C39A
 1.38 with sigma of 0.02
 C18A-C16A
 2.45 with sigma of 0.04
3. Uiso/Uaniso restraints and constraints
Uanis(C39B) = Uanis(C39A)
Uanis(C41B) = Uanis(C42A)
Uanis(C16A) = Uanis(C16B)
Uanis(C30A) = Uanis(C29B)
Uanis(C29A) = Uanis(C30B)
Uanis(C27A) = Uanis(C27B)
4. Rigid body (RIGU) restrains
 C39B, S40B, C41B, C42B, C43B, C20
 with sigma for 1-2 distances of 0.004 and sigma for 1-3 distances of 0.004
 C20, C39A, S40A, C41A, C42A, C43A
 with sigma for 1-2 distances of 0.004 and sigma for 1-3 distances of 0.004
 C13, C16B, S17B, C18B, C19B, C20B
 with sigma for 1-2 distances of 0.004 and sigma for 1-3 distances of 0.004
 C13, C16A, S17A, C18A, C19A, C20A
 with sigma for 1-2 distances of 0.004 and sigma for 1-3 distances of 0.004
 C27B, S28B, C31B, C29A, C30A, C27
 with sigma for 1-2 distances of 0.004 and sigma for 1-3 distances of 0.004
 C29B, C30B, C27A, S28A, C31A, C27
 with sigma for 1-2 distances of 0.004 and sigma for 1-3 distances of 0.004
 O1, C14A, C13B, O2
 with sigma for 1-2 distances of 0.004 and sigma for 1-3 distances of 0.004
 O1, C14B, C13A, O2
 with sigma for 1-2 distances of 0.004 and sigma for 1-3 distances of 0.004
 O2, C12B, C11A, O11
 with sigma for 1-2 distances of 0.004 and sigma for 1-3 distances of 0.004
 O11, C11B, C12A, O2
 with sigma for 1-2 distances of 0.004 and sigma for 1-3 distances of 0.004
5. Same fragment restrains
{C27B, S28B, C29B, C30B, C31B} sigma for 1-2: 0.02, 1-3: 0.02
as
{C27A, S28A, C29A, C30A, C31A}
{C13, C16A, S17A, C18A, C19A, C20A, C16B, S17B, C18B, C19B, C20B} sigma for
1-2: 0.02, 1-3: 0.02
as
{C13, C16A, S17A, C18A, C19A, C20A, C16B, S17B, C18B, C19B, C20B}
{C39B, S40B, C41B, C42B, C43B} sigma for 1-2: 0.02, 1-3: 0.02
as
{C39A, S40A, C41A, C42A, C43A}
6. Others
 Sof(C16A)=Sof(S17A)=Sof(C18A)=Sof(H18A)=Sof(C19A)=Sof(H19A)=Sof(C20A)=
 Sof(H20A)=1-FVAR(1)
 Sof(C16B)=Sof(S17B)=Sof(C18B)=Sof(H18B)=Sof(C19B)=Sof(H19B)=Sof(C20B)=
 Sof(H20B)=FVAR(1)
 Sof(C39B)=Sof(S40B)=Sof(C41B)=Sof(H41B)=Sof(C42B)=Sof(H42B)=Sof(C43B)=
 Sof(H43B)=1-FVAR(2)
 Sof(C39A)=Sof(S40A)=Sof(C41A)=Sof(H41A)=Sof(C42A)=Sof(H42A)=Sof(C43A)=
 Sof(H43A)=FVAR(2)
 Sof(C27B)=Sof(S28B)=Sof(C29B)=Sof(H29B)=Sof(C30B)=Sof(H30B)=Sof(C31B)=
 Sof(H31B)=1-FVAR(3)
 Sof(C27A)=Sof(S28A)=Sof(C29A)=Sof(H29A)=Sof(C30A)=Sof(H30A)=Sof(C31A)=
 Sof(H31A)=FVAR(3)
 Sof(C12B)=Sof(H12A)=Sof(H12B)=Sof(C11A)=Sof(H11C)=Sof(H11D)=1-FVAR(4)
 Sof(C11B)=Sof(H11A)=Sof(H11B)=Sof(C12A)=Sof(H12F)=Sof(H12G)=FVAR(4)
 Sof(C13B)=Sof(H13A)=Sof(H13B)=Sof(C14A)=Sof(H14C)=Sof(H14D)=1-FVAR(5)
 Sof(C14B)=Sof(H14A)=Sof(H14B)=Sof(C13A)=Sof(H13C)=Sof(H13D)=FVAR(5)
7.a Secondary CH2 refined with riding coordinates:
 C11B(H11A,H11B), C12B(H12A,H12B), C14B(H14A,H14B), C13B(H13A,H13B), C12A(H12F,
 H12G), C13A(H13C,H13D), C14A(H14C,H14D), C11A(H11C,H11D)
7.b Aromatic/amide H refined with riding coordinates:
 C41B(H41B), C42B(H42B), C43B(H43B), C29B(H29B), C30B(H30B), C31B(H31B),
 C29A(H29A), C30A(H30A), C31A(H31A), C18A(H18A), C19A(H19A), C20A(H20A),
 C18B(H18B), C19B(H19B), C20B(H20B), C21(H21), C28(H28), C14(H14), C41A(H41A),
 C42A(H42A), C43A(H43A)
7.c Idealised Me refined as rotating group:
 C10(H10A,H10B,H10C), C12(H12C,H12D,H12E)
;
_olex2_submission_special_instructions 'No special instructions were received'

loop_
_space_group_symop_operation_xyz
'x, y, z'
'-x, y+1/2, -z+1/2'
'-x, -y, -z'
'x, -y-1/2, z-1/2'

loop_
_atom_site_label
_atom_site_type_symbol
_atom_site_fract_x
_atom_site_fract_y
_atom_site_fract_z
_atom_site_U_iso_or_equiv
_atom_site_adp_type
_atom_site_occupancy
_atom_site_site_symmetry_order
_atom_site_calc_flag
_atom_site_refinement_flags_posn
_atom_site_refinement_flags_adp
_atom_site_refinement_flags_occupancy
_atom_site_disorder_assembly
_atom_site_disorder_group
Eu1 Eu 0.23641(2) 0.18971(2) 0.32016(2) 0.01879(4) Uani 1 1 d . . . . .
C39B C 0.401(5) 0.072(4) 0.527(3) 0.0237(13) Uani 0.217(3) 1 d D U P A 8
S40B S 0.3959(6) 0.0001(5) 0.5938(4) 0.0321(13) Uani 0.217(3) 1 d D U P A 8
C41B C 0.511(2) 0.0419(16) 0.6386(13) 0.0346(14) Uani 0.217(3) 1 d D U P A 8
H41B H 0.540815 0.021871 0.684048 0.042 Uiso 0.217(3) 1 calc R . P A 8
C42B C 0.556(3) 0.1054(19) 0.6050(18) 0.036(5) Uani 0.217(3) 1 d D U P A 8
H42B H 0.623445 0.132794 0.621348 0.044 Uiso 0.217(3) 1 calc R . P A 8
C43B C 0.4885(17) 0.1252(12) 0.5416(12) 0.027(3) Uani 0.217(3) 1 d D U P A 8
H43B H 0.502392 0.170955 0.512210 0.033 Uiso 0.217(3) 1 calc R . P A 8
O8 O 0.43694(13) 0.18007(10) 0.31153(9) 0.0279(4) Uani 1 1 d . . . . .
O7 O 0.12093(13) 0.08606(10) 0.36889(9) 0.0288(4) Uani 1 1 d . . . . .
O6 O 0.31944(13) 0.14590(10) 0.43433(8) 0.0272(4) Uani 1 1 d . . . . .
O1 O 0.08574(14) 0.25563(10) 0.39715(9) 0.0342(4) Uani 1 1 d D U . . .
O4 O 0.08017(14) 0.17013(10) 0.23186(9) 0.0279(4) Uani 1 1 d . . . . .
F24 F -0.04457(14) -0.01891(11) 0.40821(11) 0.0611(5) Uani 1 1 d . . . . .
O9 O 0.32096(14) 0.30414(9) 0.37772(10) 0.0313(4) Uani 1 1 d . . . . .
O11 O 0.29808(16) 0.23887(12) 0.19522(10) 0.0426(5) Uani 1 1 d D U . . .
O2 O 0.15224(15) 0.32514(10) 0.27301(9) 0.0340(4) Uani 1 1 d D U . . .
F19 F 0.38685(15) -0.04016(13) 0.18363(13) 0.0798(7) Uani 1 1 d . . . . .
F33 F 0.52725(17) 0.41504(13) 0.47500(13) 0.0836(7) Uani 1 1 d . . . . .
O5 O 0.27213(13) 0.06841(9) 0.25662(8) 0.0262(3) Uani 1 1 d . . . . .
F32 F 0.35089(19) 0.40102(12) 0.49393(10) 0.0717(6) Uani 1 1 d . . . . .
F25 F 0.07272(18) -0.07679(11) 0.34133(10) 0.0683(6) Uani 1 1 d . . . . .
F26 F 0.07891(19) -0.09828(11) 0.45544(12) 0.0779(7) Uani 1 1 d . . . . .
F17 F 0.23818(17) -0.08081(11) 0.12389(10) 0.0659(6) Uani 1 1 d . . . . .
F31 F 0.40144(18) 0.46318(10) 0.40119(12) 0.0652(5) Uani 1 1 d . . . . .
F18 F 0.2613(2) -0.10436(11) 0.23701(11) 0.0766(6) Uani 1 1 d . . . . .
C27B C 0.629(2) 0.178(5) 0.332(4) 0.0330(16) Uani 0.272(4) 1 d D U P B 5
S28B S 0.6423(8) 0.1117(7) 0.2612(6) 0.0477(18) Uani 0.272(4) 1 d D U P B 5
C29B C 0.7839(18) 0.100(3) 0.285(2) 0.0570(14) Uani 0.272(4) 1 d D U P B 5
H29B H 0.832330 0.066116 0.258132 0.068 Uiso 0.272(4) 1 calc R . P B 5
C30B C 0.8203(14) 0.1424(18) 0.3436(12) 0.0542(16) Uani 0.272(4) 1 d D U P B 5
H30B H 0.894095 0.139098 0.366443 0.065 Uiso 0.272(4) 1 calc R . P B 5
C31B C 0.7324(15) 0.1929(19) 0.3664(16) 0.057(6) Uani 0.272(4) 1 d D U P B 5
H31B H 0.744001 0.233603 0.402427 0.068 Uiso 0.272(4) 1 calc R . P B 5
C27A C 0.6347(8) 0.1759(18) 0.3250(13) 0.0330(16) Uani 0.728(4) 1 d D U P B 6
S28A S 0.75834(16) 0.1966(2) 0.37455(14) 0.0510(5) Uani 0.728(4) 1 d D U P B 6
C29A C 0.8322(5) 0.1298(6) 0.3234(4) 0.0542(16) Uani 0.728(4) 1 d D U P B 6
H29A H 0.911461 0.120694 0.330295 0.065 Uiso 0.728(4) 1 calc R . P B 6
C30A C 0.7656(7) 0.0916(11) 0.2725(8) 0.0570(14) Uani 0.728(4) 1 d D U P B 6
H30A H 0.791470 0.052011 0.239862 0.068 Uiso 0.728(4) 1 calc R . P B 6
C31A C 0.6523(12) 0.1184(10) 0.2740(8) 0.045(3) Uani 0.728(4) 1 d D U P B 6
H31A H 0.593294 0.097885 0.242139 0.054 Uiso 0.728(4) 1 calc R . P B 6
C13 C 0.05598(19) 0.12042(14) 0.18193(12) 0.0258(5) Uani 1 1 d D U . . .
C16A C -0.046(7) 0.133(4) 0.137(6) 0.0298(13) Uani 0.301(4) 1 d D U P C 2
S17A S -0.1205(8) 0.2210(5) 0.1467(5) 0.0446(15) Uani 0.301(4) 1 d D U P C 2
C18A C -0.213(2) 0.1880(17) 0.0783(16) 0.043(4) Uani 0.301(4) 1 d D U P C 2
H18A H -0.274121 0.221646 0.062311 0.052 Uiso 0.301(4) 1 calc R . P C 2
C19A C -0.200(2) 0.1160(15) 0.0469(15) 0.043(4) Uani 0.301(4) 1 d D U P C 2
H19A H -0.243876 0.092390 0.007620 0.051 Uiso 0.301(4) 1 calc R . P C 2
C20A C -0.105(2) 0.0839(16) 0.0871(14) 0.054(6) Uani 0.301(4) 1 d D U P C 2
H20A H -0.082121 0.029554 0.080050 0.065 Uiso 0.301(4) 1 calc R . P C 2
C16B C -0.048(3) 0.1383(16) 0.135(3) 0.0298(13) Uani 0.699(4) 1 d D U P C 1
S17B S -0.1019(2) 0.07178(15) 0.07127(16) 0.0448(5) Uani 0.699(4) 1 d D U P C 1
C18B C -0.2146(10) 0.1353(7) 0.0528(7) 0.054(3) Uani 0.699(4) 1 d D U P C 1
H18B H -0.274288 0.122006 0.018275 0.065 Uiso 0.699(4) 1 calc R . P C 1
C19B C -0.2133(12) 0.2043(8) 0.0898(8) 0.058(3) Uani 0.699(4) 1 d D U P C 1
H19B H -0.268514 0.245916 0.085461 0.069 Uiso 0.699(4) 1 calc R . P C 1
C20B C -0.1154(12) 0.2044(7) 0.1364(8) 0.041(2) Uani 0.699(4) 1 d D U P C 1
H20B H -0.097020 0.248893 0.167308 0.049 Uiso 0.699(4) 1 calc R . P C 1
C16 C 0.2764(2) -0.04844(17) 0.18646(15) 0.0398(7) Uani 1 1 d . . . . .
C15 C 0.2194(2) 0.03082(14) 0.20592(12) 0.0264(5) Uani 1 1 d . . . . .
C29 C 0.4211(2) 0.32168(14) 0.39943(13) 0.0288(5) Uani 1 1 d . . . . .
C20 C 0.31584(19) 0.08434(14) 0.47433(12) 0.0239(5) Uani 1 1 d . U . . .
C23 C 0.0629(2) -0.04102(16) 0.40547(15) 0.0388(6) Uani 1 1 d . . . . .
C22 C 0.1441(2) 0.02981(14) 0.41385(13) 0.0268(5) Uani 1 1 d . . . . .
C21 C 0.2309(2) 0.02425(14) 0.46573(13) 0.0297(5) Uani 1 1 d . . . . .
H21 H 0.234350 -0.021394 0.497045 0.036 Uiso 1 1 calc R . . . .
C28 C 0.5201(2) 0.28201(15) 0.38661(14) 0.0302(5) Uani 1 1 d . . . . .
H28 H 0.589100 0.301793 0.408720 0.036 Uiso 1 1 calc R . . . .
C27 C 0.52329(19) 0.21295(15) 0.34184(13) 0.0269(5) Uani 1 1 d . U . . .
C30 C 0.4270(2) 0.39969(17) 0.44337(16) 0.0419(7) Uani 1 1 d . . . . .
C14 C 0.1202(2) 0.05097(15) 0.16758(13) 0.0304(5) Uani 1 1 d . . . . .
H14 H 0.093580 0.016175 0.129346 0.037 Uiso 1 1 calc R . . . .
C11B C 0.2466(17) 0.3126(9) 0.1670(10) 0.045(4) Uani 0.346(13) 1 d D U P D 3
H11A H 0.177994 0.298575 0.136433 0.054 Uiso 0.346(13) 1 calc R . P D 3
H11B H 0.300375 0.339646 0.135430 0.054 Uiso 0.346(13) 1 calc R . P D 3
C10 C 0.0838(3) 0.2407(2) 0.47272(16) 0.0572(9) Uani 1 1 d . . . . .
H10A H 0.098923 0.183419 0.482257 0.086 Uiso 1 1 calc GR . . . .
H10B H 0.009073 0.254867 0.489760 0.086 Uiso 1 1 calc GR . . . .
H10C H 0.142032 0.273517 0.498565 0.086 Uiso 1 1 calc GR . . . .
C12B C 0.1653(6) 0.3422(4) 0.1980(3) 0.0431(16) Uani 0.654(13) 1 d D U P D 4
H12A H 0.152792 0.400520 0.188817 0.052 Uiso 0.654(13) 1 calc R . P D 4
H12B H 0.108351 0.311636 0.167808 0.052 Uiso 0.654(13) 1 calc R . P D 4
C12 C 0.3804(4) 0.2002(2) 0.15371(18) 0.0668(11) Uani 1 1 d . . . . .
H12C H 0.453215 0.228120 0.161032 0.100 Uiso 1 1 calc GR . . . .
H12D H 0.355879 0.201809 0.101990 0.100 Uiso 1 1 calc GR . . . .
H12E H 0.388862 0.143881 0.169443 0.100 Uiso 1 1 calc GR . . . .
C14B C 0.0223(12) 0.3241(9) 0.3693(11) 0.048(4) Uani 0.338(13) 1 d D U P D 9
H14A H -0.005332 0.356098 0.410203 0.058 Uiso 0.338(13) 1 calc R . P D 9
H14B H -0.044356 0.305305 0.339007 0.058 Uiso 0.338(13) 1 calc R . P D 9
C13B C 0.0500(5) 0.3473(4) 0.3010(3) 0.0433(15) Uani 0.662(13) 1 d D U P D 10
H13A H -0.011740 0.312397 0.280582 0.052 Uiso 0.662(13) 1 calc R . P D 10
H13B H 0.031866 0.403994 0.287872 0.052 Uiso 0.662(13) 1 calc R . P D 10
C39A C 0.4055(14) 0.0765(10) 0.5337(8) 0.0237(13) Uani 0.783(3) 1 d D U P A 7
S40A S 0.51592(13) 0.14383(10) 0.53803(9) 0.0320(3) Uani 0.783(3) 1 d D U P A 7
C41A C 0.5769(7) 0.0943(6) 0.6122(5) 0.0365(15) Uani 0.783(3) 1 d D U P A 7
H41A H 0.644920 0.111891 0.637192 0.044 Uiso 0.783(3) 1 calc R . P A 7
C42A C 0.5190(5) 0.0280(3) 0.6319(3) 0.0346(14) Uani 0.783(3) 1 d D U P A 7
H42A H 0.541719 -0.007144 0.670716 0.042 Uiso 0.783(3) 1 calc R . P A 7
C43A C 0.4203(6) 0.0186(5) 0.5865(4) 0.0323(15) Uani 0.783(3) 1 d D U P A 7
H43A H 0.368206 -0.024393 0.592010 0.039 Uiso 0.783(3) 1 calc R . P A 7
C12A C 0.2144(11) 0.3701(6) 0.2244(6) 0.043(3) Uani 0.346(13) 1 d D U P D 3
H12F H 0.282856 0.393473 0.249659 0.052 Uiso 0.346(13) 1 calc R . P D 3
H12G H 0.167731 0.414554 0.202899 0.052 Uiso 0.346(13) 1 calc R . P D 3
C13A C 0.0956(10) 0.3755(6) 0.3245(6) 0.038(3) Uani 0.338(13) 1 d D U P D 9
H13C H 0.048789 0.416623 0.297984 0.045 Uiso 0.338(13) 1 calc R . P D 9
H13D H 0.152680 0.403816 0.356562 0.045 Uiso 0.338(13) 1 calc R . P D 9
C14A C 0.0605(6) 0.3385(4) 0.3812(4) 0.0384(16) Uani 0.662(13) 1 d D U P D 10
H14C H 0.121907 0.373688 0.401746 0.046 Uiso 0.662(13) 1 calc R . P D 10
H14D H -0.011304 0.354349 0.402774 0.046 Uiso 0.662(13) 1 calc R . P D 10
C11A C 0.2810(8) 0.3195(6) 0.1778(7) 0.050(3) Uani 0.654(13) 1 d D U P D 4
H11C H 0.288662 0.327862 0.124955 0.060 Uiso 0.654(13) 1 calc R . P D 4
H11D H 0.338098 0.353328 0.204672 0.060 Uiso 0.654(13) 1 calc R . P D 4

loop_
_atom_site_aniso_label
_atom_site_aniso_U_11
_atom_site_aniso_U_22
_atom_site_aniso_U_33
_atom_site_aniso_U_23
_atom_site_aniso_U_13
_atom_site_aniso_U_12
Eu1 0.01770(6) 0.01775(6) 0.02056(6) 0.00003(4) -0.00230(4) -0.00029(4)
C39B 0.0259(18) 0.026(2) 0.019(3) -0.002(3) 0.0028(14) 0.0054(11)
S40B 0.039(3) 0.031(3) 0.026(2) 0.0087(16) 0.000(2) 0.007(2)
C41B 0.0424(19) 0.034(3) 0.0269(17) 0.0006(18) -0.0019(15) 0.0191(19)
C42B 0.032(10) 0.033(8) 0.042(9) 0.000(6) -0.017(6) 0.012(8)
C43B 0.025(8) 0.030(9) 0.027(6) 0.003(5) 0.000(6) 0.010(4)
O8 0.0214(8) 0.0299(9) 0.0322(8) -0.0024(7) 0.0008(7) -0.0020(7)
O7 0.0239(8) 0.0286(9) 0.0339(9) 0.0042(7) 0.0009(7) -0.0041(7)
O6 0.0257(8) 0.0279(9) 0.0277(8) 0.0066(7) -0.0020(7) -0.0034(7)
O1 0.0343(9) 0.0308(9) 0.0380(9) -0.0014(8) 0.0063(8) 0.0085(8)
O4 0.0260(8) 0.0259(8) 0.0308(8) -0.0031(7) -0.0074(7) 0.0015(7)
F24 0.0338(9) 0.0589(11) 0.0919(14) -0.0143(10) 0.0155(9) -0.0216(8)
O9 0.0262(9) 0.0235(8) 0.0431(10) -0.0050(7) -0.0094(8) 0.0017(7)
O11 0.0410(11) 0.0510(12) 0.0365(10) 0.0182(9) 0.0089(8) 0.0053(9)
O2 0.0387(10) 0.0261(9) 0.0362(9) 0.0023(7) -0.0086(8) 0.0030(8)
F19 0.0386(10) 0.0817(15) 0.1190(18) -0.0587(14) 0.0023(11) 0.0156(10)
F33 0.0560(12) 0.0689(13) 0.1209(18) -0.0543(13) -0.0445(12) 0.0025(10)
O5 0.0235(8) 0.0248(8) 0.0298(8) -0.0054(7) -0.0035(7) 0.0013(7)
F32 0.0898(15) 0.0709(13) 0.0558(11) -0.0299(10) 0.0176(11) -0.0187(12)
F25 0.0860(14) 0.0550(11) 0.0663(12) -0.0314(10) 0.0285(11) -0.0330(10)
F26 0.0941(16) 0.0493(11) 0.0880(15) 0.0297(11) -0.0166(12) -0.0415(11)
F17 0.0748(13) 0.0609(12) 0.0590(11) -0.0394(10) -0.0248(10) 0.0270(10)
F31 0.0845(14) 0.0237(8) 0.0864(14) -0.0059(9) -0.0068(11) 0.0014(9)
F18 0.1227(19) 0.0349(10) 0.0716(13) 0.0006(9) -0.0012(13) 0.0292(11)
C27B 0.0215(15) 0.0330(19) 0.045(5) 0.012(3) 0.009(2) -0.0016(18)
S28B 0.043(4) 0.050(3) 0.052(3) 0.008(2) 0.025(3) 0.011(3)
C29B 0.041(3) 0.059(4) 0.072(6) 0.008(3) 0.023(3) 0.012(4)
C30B 0.024(2) 0.063(4) 0.077(5) 0.013(3) 0.021(2) 0.0099(19)
C31B 0.015(7) 0.040(9) 0.115(14) 0.008(9) -0.004(7) 0.004(7)
C27A 0.0215(15) 0.0330(19) 0.045(5) 0.012(3) 0.009(2) -0.0016(18)
S28A 0.0203(8) 0.0520(10) 0.0797(10) 0.0081(7) -0.0081(7) -0.0013(8)
C29A 0.024(2) 0.063(4) 0.077(5) 0.013(3) 0.021(2) 0.0099(19)
C30A 0.041(3) 0.059(4) 0.072(6) 0.008(3) 0.023(3) 0.012(4)
C31A 0.031(4) 0.053(5) 0.052(6) 0.008(3) 0.003(3) 0.001(3)
C13 0.0237(11) 0.0268(12) 0.0263(11) 0.0044(10) -0.0050(9) -0.0051(10)
C16A 0.026(2) 0.032(4) 0.030(2) 0.002(4) -0.0084(12) -0.0020(18)
S17A 0.042(2) 0.035(2) 0.054(3) -0.0013(19) -0.024(2) 0.0098(16)
C18A 0.044(8) 0.046(10) 0.038(8) -0.005(7) -0.017(6) 0.014(7)
C19A 0.046(8) 0.047(10) 0.034(6) -0.011(6) -0.003(5) 0.002(6)
C20A 0.060(9) 0.051(8) 0.047(12) -0.017(6) -0.027(8) 0.016(6)
C16B 0.026(2) 0.032(4) 0.030(2) 0.002(4) -0.0084(12) -0.0020(18)
S17B 0.0413(8) 0.0465(10) 0.0444(11) -0.0110(7) -0.0207(7) -0.0019(7)
C18B 0.037(4) 0.062(6) 0.061(5) -0.015(4) -0.028(4) 0.008(3)
C19B 0.055(4) 0.053(5) 0.063(6) -0.011(3) -0.025(4) 0.025(3)
C20B 0.046(4) 0.038(5) 0.036(3) -0.008(3) -0.009(2) 0.001(3)
C16 0.0380(15) 0.0372(15) 0.0431(15) -0.0175(13) -0.0084(12) 0.0073(12)
C15 0.0271(12) 0.0254(12) 0.0266(11) -0.0042(10) 0.0012(10) -0.0004(10)
C29 0.0307(13) 0.0214(12) 0.0332(12) 0.0027(10) -0.0090(10) -0.0045(10)
C20 0.0242(11) 0.0253(11) 0.0227(10) 0.0018(9) 0.0060(9) 0.0046(9)
C23 0.0437(16) 0.0329(14) 0.0406(14) -0.0021(12) 0.0091(12) -0.0123(12)
C22 0.0262(12) 0.0240(12) 0.0310(12) -0.0004(10) 0.0103(10) -0.0041(10)
C21 0.0326(13) 0.0251(12) 0.0318(12) 0.0069(10) 0.0043(10) -0.0017(10)
C28 0.0231(12) 0.0279(12) 0.0386(13) 0.0039(11) -0.0075(10) -0.0073(10)
C27 0.0215(11) 0.0282(12) 0.0311(12) 0.0093(10) 0.0013(10) -0.0023(10)
C30 0.0404(16) 0.0343(15) 0.0500(16) -0.0097(13) -0.0075(14) -0.0036(13)
C14 0.0316(13) 0.0286(12) 0.0302(12) -0.0073(10) -0.0079(10) 0.0000(10)
C11B 0.064(12) 0.036(5) 0.036(5) 0.017(4) -0.003(6) -0.016(6)
C10 0.071(2) 0.060(2) 0.0427(17) 0.0016(15) 0.0221(16) 0.0133(18)
C12B 0.055(3) 0.032(3) 0.041(3) 0.017(2) -0.010(2) 0.002(2)
C12 0.097(3) 0.062(2) 0.0441(18) 0.0075(16) 0.0375(19) 0.002(2)
C14B 0.031(7) 0.045(7) 0.069(9) 0.005(6) 0.008(6) 0.014(5)
C13B 0.042(3) 0.029(3) 0.056(3) -0.004(2) -0.015(2) 0.013(2)
C39A 0.0259(18) 0.026(2) 0.019(3) -0.002(3) 0.0028(14) 0.0054(11)
S40A 0.0293(7) 0.0370(7) 0.0294(5) 0.0029(5) -0.0033(5) -0.0013(4)
C41A 0.033(3) 0.048(3) 0.027(3) 0.004(2) -0.0067(18) 0.014(3)
C42A 0.0424(19) 0.034(3) 0.0269(17) 0.0006(18) -0.0019(15) 0.0191(19)
C43A 0.036(3) 0.033(4) 0.028(2) 0.002(2) 0.008(2) 0.002(2)
C12A 0.054(6) 0.029(5) 0.046(5) 0.021(4) -0.005(5) 0.001(4)
C13A 0.037(6) 0.027(5) 0.049(6) -0.002(4) 0.000(4) 0.012(4)
C14A 0.031(4) 0.028(3) 0.056(3) -0.009(2) 0.001(3) 0.012(2)
C11A 0.054(5) 0.042(3) 0.054(5) 0.021(3) 0.006(4) -0.007(3)

loop_
_atom_type_symbol
_atom_type_description
_atom_type_scat_dispersion_real
_atom_type_scat_dispersion_imag
_atom_type_scat_source
C C 0.0033 0.0016 'International Tables Vol C Tables 4.2.6.8 and 6.1.1.4'
H H 0.0000 0.0000 'International Tables Vol C Tables 4.2.6.8 and 6.1.1.4'
Eu Eu -0.1578 3.6682 'International Tables Vol C Tables 4.2.6.8 and 6.1.1.4'
F F 0.0171 0.0103 'International Tables Vol C Tables 4.2.6.8 and 6.1.1.4'
O O 0.0106 0.0060 'International Tables Vol C Tables 4.2.6.8 and 6.1.1.4'
S S 0.1246 0.1234 'International Tables Vol C Tables 4.2.6.8 and 6.1.1.4'

loop_
_exptl_crystal_face_index_h
_exptl_crystal_face_index_k
_exptl_crystal_face_index_l
_exptl_crystal_face_perp_dist
_exptl_oxdiff_crystal_face_indexfrac_h
_exptl_oxdiff_crystal_face_indexfrac_k
_exptl_oxdiff_crystal_face_indexfrac_l
_exptl_oxdiff_crystal_face_x
_exptl_oxdiff_crystal_face_y
_exptl_oxdiff_crystal_face_z
0 1 -1 0.1058 0.0000 0.9999 -0.9999 0.0170 -0.0109 -0.0540
0 -1 1 0.1488 -0.0000 -0.9999 0.9999 -0.0170 0.0109 0.0540
0 1 1 0.0510 0.0000 0.9999 0.9999 0.0532 0.0214 0.0061
0 -1 -1 0.0510 -0.0000 -0.9999 -0.9999 -0.0532 -0.0214 -0.0061
1 1 0 0.0946 0.9999 0.9999 0.0000 0.0563 -0.0476 -0.0044
-1 -1 1 0.2075 -0.9999 -0.9999 0.9999 -0.0382 0.0637 0.0344
-1 0 0 0.2909 -0.9999 -0.0000 -0.0000 -0.0212 0.0528 -0.0196

loop_
_geom_angle_atom_site_label_1
_geom_angle_atom_site_label_2
_geom_angle_atom_site_label_3
_geom_angle
O8 Eu1 O7 124.26(5)
O8 Eu1 O1 141.40(6)
O8 Eu1 O4 132.24(6)
O8 Eu1 O11 68.58(6)
O8 Eu1 O2 113.66(6)
O7 Eu1 O1 71.04(5)
O7 Eu1 O4 74.06(6)
O7 Eu1 O11 138.80(6)
O7 Eu1 O2 122.07(6)
O6 Eu1 O8 70.97(5)
O6 Eu1 O7 70.64(5)
O6 Eu1 O1 84.80(6)
O6 Eu1 O4 144.70(6)
O6 Eu1 O11 139.35(6)
O6 Eu1 O2 133.87(5)
O1 Eu1 O11 126.26(6)
O1 Eu1 O2 63.35(6)
O4 Eu1 O1 84.31(6)
O4 Eu1 O11 71.62(6)
O4 Eu1 O2 67.92(5)
O9 Eu1 O8 71.71(6)
O9 Eu1 O7 129.94(6)
O9 Eu1 O6 72.85(6)
O9 Eu1 O1 72.65(6)
O9 Eu1 O4 134.27(5)
O9 Eu1 O11 90.77(6)
O9 Eu1 O2 66.48(6)
O9 Eu1 O5 144.76(6)
O11 Eu1 O2 63.16(6)
O5 Eu1 O8 73.05(5)
O5 Eu1 O7 72.32(6)
O5 Eu1 O6 95.76(5)
O5 Eu1 O1 140.87(5)
O5 Eu1 O4 72.81(5)
O5 Eu1 O11 76.30(6)
O5 Eu1 O2 130.15(5)
C43B C39B S40B 110.6(9)
C20 C39B S40B 123.7(16)
C20 C39B C43B 124.4(19)
C41B S40B C39B 90.6(8)
S40B C41B H41B 122.5
C42B C41B S40B 115.0(12)
C42B C41B H41B 122.5
C41B C42B H42B 125.1
C41B C42B C43B 109.7(13)
C43B C42B H42B 125.1
C39B C43B C42B 113.9(11)
C39B C43B H43B 123.1
C42B C43B H43B 123.1
C27 O8 Eu1 136.43(15)
C22 O7 Eu1 131.58(14)
C20 O6 Eu1 137.40(15)
C10 O1 Eu1 120.91(17)
C10 O1 C14B 117.0(8)
C10 O1 C14A 110.8(4)
C14B O1 Eu1 120.0(7)
C14A O1 Eu1 115.9(3)
C13 O4 Eu1 135.79(15)
C29 O9 Eu1 133.83(15)
C11B O11 Eu1 116.9(8)
C12 O11 Eu1 124.71(17)
C12 O11 C11B 118.3(9)
C11A O11 Eu1 117.8(5)
C11A O11 C12 114.0(5)
C12B O2 Eu1 116.0(2)
C13B O2 Eu1 115.6(2)
C12A O2 Eu1 118.1(4)
C13A O2 Eu1 117.5(4)
C15 O5 Eu1 133.62(15)
C31B C27B S28B 110.5(10)
C31B C27B C27 130.0(15)
C27 C27B S28B 119.1(12)
C27B S28B C29B 90.7(7)
S28B C29B H29B 123.0
C30B C29B S28B 114.0(13)
C30B C29B H29B 123.0
C29B C30B H30B 125.0
C29B C30B C31B 110.0(14)
C31B C30B H30B 125.0
C27B C31B C30B 113.9(13)
C27B C31B H31B 123.0
C30B C31B H31B 123.0
C31A C27A S28A 110.5(6)
C31A C27A C27 126.6(8)
C27 C27A S28A 122.7(5)
C27A S28A C29A 91.3(3)
S28A C29A H29A 123.6
C30A C29A S28A 112.8(5)
C30A C29A H29A 123.6
C29A C30A H30A 124.5
C29A C30A C31A 111.0(8)
C31A C30A H30A 124.5
C27A C31A C30A 114.4(9)
C27A C31A H31A 122.8
C30A C31A H31A 122.8
O4 C13 C16A 118.6(12)
O4 C13 C16B 116.1(5)
O4 C13 C14 124.6(2)
C14 C13 C16A 116.8(11)
C14 C13 C16B 119.3(5)
C13 C16A S17A 118.7(14)
C20A C16A C13 132.4(19)
C20A C16A S17A 108.6(18)
C16A S17A C18A 88.0(12)
S17A C18A H18A 119.2
C19A C18A S17A 122(2)
C19A C18A H18A 119.2
C18A C19A H19A 128.9
C18A C19A C20A 102(2)
C20A C19A H19A 128.9
C16A C20A C19A 119(3)
C16A C20A H20A 120.5
C19A C20A H20A 120.5
C13 C16B S17B 122.1(5)
C20B C16B C13 128.2(9)
C20B C16B S17B 109.7(8)
C16B S17B C18B 89.8(5)
S17B C18B H18B 122.0
C19B C18B S17B 115.9(9)
C19B C18B H18B 122.0
C18B C19B H19B 126.2
C18B C19B C20B 107.5(10)
C20B C19B H19B 126.2
C16B C20B C19B 117.0(10)
C16B C20B H20B 121.5
C19B C20B H20B 121.5
F19 C16 F17 107.6(2)
F19 C16 F18 105.6(2)
F19 C16 C15 111.7(2)
F17 C16 F18 105.8(2)
F17 C16 C15 114.6(2)
F18 C16 C15 111.0(2)
O5 C15 C16 113.1(2)
O5 C15 C14 129.4(2)
C14 C15 C16 117.5(2)
O9 C29 C28 128.9(2)
O9 C29 C30 112.3(2)
C28 C29 C30 118.7(2)
C39B C20 C21 117.7(9)
O6 C20 C39B 118.9(8)
O6 C20 C21 123.3(2)
O6 C20 C39A 117.1(3)
C21 C20 C39A 119.6(3)
F24 C23 F25 106.5(2)
F24 C23 F26 105.9(2)
F24 C23 C22 112.6(2)
F25 C23 C22 110.5(2)
F26 C23 F25 106.2(2)
F26 C23 C22 114.6(2)
O7 C22 C23 112.9(2)
O7 C22 C21 129.4(2)
C21 C22 C23 117.8(2)
C20 C21 H21 118.9
C22 C21 C20 122.1(2)
C22 C21 H21 118.9
C29 C28 H28 118.8
C29 C28 C27 122.5(2)
C27 C28 H28 118.8
O8 C27 C27B 117.9(14)
O8 C27 C27A 115.5(5)
O8 C27 C28 124.3(2)
C27B C27 C28 117.8(14)
C28 C27 C27A 120.2(6)
F33 C30 F32 108.3(3)
F33 C30 F31 106.0(2)
F33 C30 C29 114.4(2)
F32 C30 F31 104.7(2)
F32 C30 C29 111.8(2)
F31 C30 C29 111.0(2)
C13 C14 H14 118.2
C15 C14 C13 123.6(2)
C15 C14 H14 118.2
O11 C11B H11A 108.8
O11 C11B H11B 108.8
O11 C11B C12A 113.9(13)
H11A C11B H11B 107.7
C12A C11B H11A 108.8
C12A C11B H11B 108.8
O1 C10 H10A 109.5
O1 C10 H10B 109.5
O1 C10 H10C 109.5
H10A C10 H10B 109.5
H10A C10 H10C 109.5
H10B C10 H10C 109.5
O2 C12B H12A 109.7
O2 C12B H12B 109.7
O2 C12B C11A 109.9(7)
H12A C12B H12B 108.2
C11A C12B H12A 109.7
C11A C12B H12B 109.7
O11 C12 H12C 109.5
O11 C12 H12D 109.5
O11 C12 H12E 109.5
H12C C12 H12D 109.5
H12C C12 H12E 109.5
H12D C12 H12E 109.5
O1 C14B H14A 109.7
O1 C14B H14B 109.7
O1 C14B C13A 109.9(10)
H14A C14B H14B 108.2
C13A C14B H14A 109.7
C13A C14B H14B 109.7
O2 C13B H13A 110.0
O2 C13B H13B 110.0
O2 C13B C14A 108.3(5)
H13A C13B H13B 108.4
C14A C13B H13A 110.0
C14A C13B H13B 110.0
C20 C39A S40A 119.2(3)
C43A C39A C20 129.9(5)
C43A C39A S40A 110.8(4)
C39A S40A C41A 90.7(3)
S40A C41A H41A 123.1
C42A C41A S40A 113.7(4)
C42A C41A H41A 123.1
C41A C42A H42A 124.8
C41A C42A C43A 110.3(5)
C43A C42A H42A 124.8
C39A C43A C42A 114.4(5)
C39A C43A H43A 122.8
C42A C43A H43A 122.8
O2 C12A C11B 105.9(12)
O2 C12A H12F 110.6
O2 C12A H12G 110.6
C11B C12A H12F 110.6
C11B C12A H12G 110.6
H12F C12A H12G 108.7
O2 C13A C14B 109.4(11)
O2 C13A H13C 109.8
O2 C13A H13D 109.8
C14B C13A H13C 109.8
C14B C13A H13D 109.8
H13C C13A H13D 108.2
O1 C14A C13B 107.7(5)
O1 C14A H14C 110.2
O1 C14A H14D 110.2
C13B C14A H14C 110.2
C13B C14A H14D 110.2
H14C C14A H14D 108.5
O11 C11A C12B 108.2(7)
O11 C11A H11C 110.1
O11 C11A H11D 110.1
C12B C11A H11C 110.1
C12B C11A H11D 110.1
H11C C11A H11D 108.4

loop_
_geom_bond_atom_site_label_1
_geom_bond_atom_site_label_2
_geom_bond_distance
Eu1 O8 2.3872(16)
Eu1 O7 2.3953(16)
Eu1 O6 2.3839(15)
Eu1 O1 2.5737(16)
Eu1 O4 2.4159(15)
Eu1 O9 2.3668(16)
Eu1 O11 2.5777(17)
Eu1 O2 2.5854(16)
Eu1 O5 2.3731(15)
C39B S40B 1.722(14)
C39B C43B 1.375(13)
C39B C20 1.37(2)
S40B C41B 1.699(13)
C41B H41B 0.9500
C41B C42B 1.345(12)
C42B H42B 0.9500
C42B C43B 1.419(13)
C43B H43B 0.9500
O8 C27 1.260(3)
O7 C22 1.266(3)
O6 C20 1.259(3)
O1 C10 1.413(3)
O1 C14B 1.439(13)
O1 C14A 1.433(7)
O4 C13 1.255(3)
F24 C23 1.325(3)
O9 C29 1.262(3)
O11 C11B 1.448(15)
O11 C12 1.419(4)
O11 C11A 1.385(9)
O2 C12B 1.424(5)
O2 C13B 1.386(5)
O2 C12A 1.400(8)
O2 C13A 1.451(9)
F19 C16 1.315(3)
F33 C30 1.316(3)
O5 C15 1.259(3)
F32 C30 1.327(3)
F25 C23 1.330(3)
F26 C23 1.327(3)
F17 C16 1.327(3)
F31 C30 1.332(3)
F18 C16 1.331(4)
C27B S28B 1.713(14)
C27B C31B 1.374(14)
C27B C27 1.394(15)
S28B C29B 1.716(13)
C29B H29B 0.9500
C29B C30B 1.347(12)
C30B H30B 0.9500
C30B C31B 1.414(14)
C31B H31B 0.9500
C27A S28A 1.715(7)
C27A C31A 1.360(10)
C27A C27 1.499(6)
S28A C29A 1.719(5)
C29A H29A 0.9500
C29A C30A 1.349(7)
C30A H30A 0.9500
C30A C31A 1.410(11)
C31A H31A 0.9500
C13 C16A 1.44(2)
C13 C16B 1.496(11)
C13 C14 1.411(3)
C16A S17A 1.721(18)
C16A C20A 1.387(19)
S17A C18A 1.708(16)
C18A H18A 0.9500
C18A C19A 1.338(16)
C19A H19A 0.9500
C19A C20A 1.417(18)
C20A H20A 0.9500
C16B S17B 1.709(10)
C16B C20B 1.350(11)
S17B C18B 1.717(8)
C18B H18B 0.9500
C18B C19B 1.329(8)
C19B H19B 0.9500
C19B C20B 1.402(12)
C20B H20B 0.9500
C16 C15 1.526(3)
C15 C14 1.377(3)
C29 C28 1.372(4)
C29 C30 1.524(4)
C20 C21 1.416(3)
C20 C39A 1.487(6)
C23 C22 1.518(3)
C22 C21 1.367(3)
C21 H21 0.9500
C28 H28 0.9500
C28 C27 1.411(3)
C14 H14 0.9500
C11B H11A 0.9900
C11B H11B 0.9900
C11B C12A 1.486(17)
C10 H10A 0.9800
C10 H10B 0.9800
C10 H10C 0.9800
C12B H12A 0.9900
C12B H12B 0.9900
C12B C11A 1.483(10)
C12 H12C 0.9800
C12 H12D 0.9800
C12 H12E 0.9800
C14B H14A 0.9900
C14B H14B 0.9900
C14B C13A 1.492(15)
C13B H13A 0.9900
C13B H13B 0.9900
C13B C14A 1.480(9)
C39A S40A 1.714(6)
C39A C43A 1.369(7)
S40A C41A 1.718(5)
C41A H41A 0.9500
C41A C42A 1.353(5)
C42A H42A 0.9500
C42A C43A 1.406(7)
C43A H43A 0.9500
C12A H12F 0.9900
C12A H12G 0.9900
C13A H13C 0.9900
C13A H13D 0.9900
C14A H14C 0.9900
C14A H14D 0.9900
C11A H11C 0.9900
C11A H11D 0.9900

loop_
_geom_torsion_atom_site_label_1
_geom_torsion_atom_site_label_2
_geom_torsion_atom_site_label_3
_geom_torsion_atom_site_label_4
_geom_torsion
Eu1 O8 C27 C27B 167(5)
Eu1 O8 C27 C27A 170.7(16)
Eu1 O8 C27 C28 -11.9(4)
Eu1 O7 C22 C23 -155.49(16)
Eu1 O7 C22 C21 22.9(4)
Eu1 O6 C20 C39B 161(5)
Eu1 O6 C20 C21 -15.5(3)
Eu1 O6 C20 C39A 165.3(12)
Eu1 O1 C14B C13A -34.8(19)
Eu1 O1 C14A C13B 44.2(7)
Eu1 O4 C13 C16A -176(7)
Eu1 O4 C13 C16B -174(3)
Eu1 O4 C13 C14 5.8(4)
Eu1 O9 C29 C28 10.6(4)
Eu1 O9 C29 C30 -171.63(17)
Eu1 O11 C11B C12A 29.7(19)
Eu1 O11 C11A C12B -44.9(10)
Eu1 O2 C12B C11A -41.9(8)
Eu1 O2 C13B C14A 48.6(7)
Eu1 O2 C12A C11B 49.1(14)
Eu1 O2 C13A C14B -43.2(15)
Eu1 O5 C15 C16 -177.01(16)
Eu1 O5 C15 C14 2.5(4)
C39B S40B C41B C42B -2(5)
C39B C20 C21 C22 -178(5)
S40B C39B C43B C42B 4(8)
S40B C39B C20 O6 169(5)
S40B C39B C20 C21 -14(9)
S40B C41B C42B C43B 5(5)
C41B C42B C43B C39B -5(6)
C43B C39B S40B C41B -1(6)
C43B C39B C20 O6 4(10)
C43B C39B C20 C21 -179(6)
O7 C22 C21 C20 -3.0(4)
O6 C20 C21 C22 -1.6(4)
O6 C20 C39A S40A -7(2)
O6 C20 C39A C43A 177.2(19)
O1 C14B C13A O2 49(2)
O4 C13 C16A S17A 7(12)
O4 C13 C16A C20A -167(11)
O4 C13 C16B S17B -173(3)
O4 C13 C16B C20B 6(7)
O4 C13 C14 C15 -1.8(4)
F24 C23 C22 O7 -53.7(3)
F24 C23 C22 C21 127.6(3)
O9 C29 C28 C27 2.6(4)
O9 C29 C30 F33 171.7(2)
O9 C29 C30 F32 48.1(3)
O9 C29 C30 F31 -68.3(3)
O11 C11B C12A O2 -50(2)
O2 C12B C11A O11 55.9(11)
O2 C13B C14A O1 -60.2(8)
F19 C16 C15 O5 -43.4(3)
F19 C16 C15 C14 137.0(3)
O5 C15 C14 C13 -2.4(4)
F25 C23 C22 O7 65.2(3)
F25 C23 C22 C21 -113.4(3)
F26 C23 C22 O7 -174.8(2)
F26 C23 C22 C21 6.6(3)
F17 C16 C15 O5 -166.1(2)
F17 C16 C15 C14 14.4(4)
F18 C16 C15 O5 74.2(3)
F18 C16 C15 C14 -105.4(3)
C27B S28B C29B C30B 1(6)
S28B C27B C31B C30B -9(8)
S28B C27B C27 O8 18(9)
S28B C27B C27 C28 -163(4)
S28B C29B C30B C31B -6(5)
C29B C30B C31B C27B 10(7)
C31B C27B S28B C29B 5(7)
C31B C27B C27 O8 -169(8)
C31B C27B C27 C28 10(12)
C27A S28A C29A C30A -1.8(17)
S28A C27A C31A C30A -2(3)
S28A C27A C27 O8 -165.6(18)
S28A C27A C27 C28 17(3)
S28A C29A C30A C31A 1(2)
C29A C30A C31A C27A 0(3)
C31A C27A S28A C29A 2(2)
C31A C27A C27 O8 9(4)
C31A C27A C27 C28 -168(3)
C13 C16A S17A C18A 178(10)
C13 C16A C20A C19A -176(11)
C13 C16B S17B C18B 176(4)
C13 C16B C20B C19B -176(4)
C16A C13 C14 C15 180(7)
C16A S17A C18A C19A 2(6)
S17A C16A C20A C19A 9(11)
S17A C18A C19A C20A 3(4)
C18A C19A C20A C16A -8(8)
C20A C16A S17A C18A -6(8)
C16B C13 C14 C15 178(3)
C16B S17B C18B C19B 2(2)
S17B C16B C20B C19B 3(5)
S17B C18B C19B C20B -0.8(18)
C18B C19B C20B C16B -1(4)
C20B C16B S17B C18B -2(4)
C16 C15 C14 C13 177.1(2)
C29 C28 C27 O8 -2.2(4)
C29 C28 C27 C27B 179(5)
C29 C28 C27 C27A 175.2(16)
C20 C39B S40B C41B -168(7)
C20 C39B C43B C42B 171(7)
C20 C39A S40A C41A -177.9(17)
C20 C39A C43A C42A 176.7(18)
C23 C22 C21 C20 175.3(2)
C21 C20 C39A S40A 173.4(10)
C21 C20 C39A C43A -2(3)
C28 C29 C30 F33 -10.3(4)
C28 C29 C30 F32 -133.9(3)
C28 C29 C30 F31 109.7(3)
C27 C27B S28B C29B 179(7)
C27 C27B C31B C30B 178(8)
C27 C27A S28A C29A 177(3)
C27 C27A C31A C30A -177(3)
C30 C29 C28 C27 -175.0(2)
C14 C13 C16A S17A -174(6)
C14 C13 C16A C20A 11(17)
C14 C13 C16B S17B 7(5)
C14 C13 C16B C20B -174(4)
C10 O1 C14B C13A 129.0(13)
C10 O1 C14A C13B -173.1(5)
C12 O11 C11B C12A -148.6(13)
C12 O11 C11A C12B 155.2(7)
C39A C20 C21 C22 177.6(12)
C39A S40A C41A C42A 2.1(12)
S40A C39A C43A C42A 1(2)
S40A C41A C42A C43A -1.8(11)
C41A C42A C43A C39A 0.5(16)
C43A C39A S40A C41A -1.7(16)
